data_7217776
loop_
_publ_author_name
'Miyoshi, Yasuhito'
'Yoshikawa, Hirofumi'
'Awaga, Kunio'

_publ_section_title
;
 Crystal-to-crystal transformation in solid-state electrochemical doping
 of Cl&#x2212;ions to the nanoporous neutral radical lithium
 phthalocyanine: revelation of electron--electron correlations in the 1D
 half-filled system
;
_journal_issue 39
_journal_name_full CrystEngComm
_journal_page_first 9266
_journal_paper_doi 10.1039/C4CE01222D
_journal_volume 16
_journal_year 2014
_chemical_formula_moiety 'C32 H16 Li N8, 0.46(Cl)'
_chemical_formula_sum 'C32 H16 Cl0.46 Li N8'
_chemical_formula_weight 535.78
_chemical_melting_point 400
_chemical_name_common 'lithium phthalocyanine chloride'
_chemical_name_systematic
; 
lithium phthalocyanine chloride
;
_space_group_IT_number 124
_symmetry_cell_setting tetragonal
_symmetry_Int_Tables_number 124
_symmetry_space_group_name_Hall '-P 4 2c'
_symmetry_space_group_name_H-M 'P 4/m c c'
_atom_sites_solution_hydrogens geom
_atom_sites_solution_primary direct
_atom_sites_solution_secondary difmap
_audit_creation_method SHELXL-97
_cell_angle_alpha 90.00
_cell_angle_beta 90.00
_cell_angle_gamma 90.00
_cell_formula_units_Z 2
_cell_length_a 13.8605(7)
_cell_length_b 13.8605(7)
_cell_length_c 6.3917(5)
_cell_measurement_reflns_used 2810
_cell_measurement_temperature 173(2)
_cell_measurement_theta_max 27.5
_cell_measurement_theta_min 3.3
_cell_volume 1227.93(13)
_computing_structure_refinement 'SHELXL-97 (Sheldrick, 1997)'
_computing_structure_solution 'SHELXS-97 (Sheldrick, 1990)'
_diffrn_ambient_temperature 173(2)
_diffrn_measured_fraction_theta_full 0.995
_diffrn_measured_fraction_theta_max 0.995
_diffrn_radiation_monochromator graphite
_diffrn_radiation_source 'fine-focus sealed tube'
_diffrn_radiation_type MoK\a
_diffrn_radiation_wavelength 0.71070
_diffrn_reflns_av_R_equivalents 0.0475
_diffrn_reflns_av_sigmaI/netI 0.0205
_diffrn_reflns_limit_h_max 17
_diffrn_reflns_limit_h_min -17
_diffrn_reflns_limit_k_max 17
_diffrn_reflns_limit_k_min -17
_diffrn_reflns_limit_l_max 8
_diffrn_reflns_limit_l_min -7
_diffrn_reflns_number 9039
_diffrn_reflns_theta_full 27.47
_diffrn_reflns_theta_max 27.47
_diffrn_reflns_theta_min 3.29
_exptl_absorpt_coefficient_mu 0.138
_exptl_absorpt_correction_T_max 0.9615
_exptl_absorpt_correction_T_min 0.9615
_exptl_absorpt_correction_type multi-scan
_exptl_absorpt_process_details 'Jacobson, R. (1998) Private communication'
_exptl_crystal_colour green
_exptl_crystal_density_diffrn 1.449
_exptl_crystal_density_method 'not measured'
_exptl_crystal_description prism
_exptl_crystal_F_000 549.6
_exptl_crystal_size_max 0.20
_exptl_crystal_size_mid 0.20
_exptl_crystal_size_min 0.20
_refine_diff_density_max 0.962
_refine_diff_density_min -0.481
_refine_diff_density_rms 0.052
_refine_ls_extinction_method none
_refine_ls_goodness_of_fit_ref 1.124
_refine_ls_hydrogen_treatment none
_refine_ls_matrix_type full
_refine_ls_number_parameters 66
_refine_ls_number_reflns 774
_refine_ls_number_restraints 0
_refine_ls_restrained_S_all 1.124
_refine_ls_R_factor_all 0.0588
_refine_ls_R_factor_gt 0.0505
_refine_ls_shift/su_max 0.000
_refine_ls_shift/su_mean 0.000
_refine_ls_structure_factor_coef Fsqd
_refine_ls_weighting_details 'calc w=1/[\s^2^(Fo^2^)+(0.0743P)^2^+0.6202P] where P=(Fo^2^+2Fc^2^)/3'
_refine_ls_weighting_scheme calc
_refine_ls_wR_factor_gt 0.1419
_refine_ls_wR_factor_ref 0.1477
_reflns_number_gt 670
_reflns_number_total 774
_reflns_threshold_expression >2sigma(I)
_cod_data_source_file c4ce01222d1.cif
_cod_data_source_block LiPcCl046
_cod_depositor_comments
;
The following automatic conversions were performed:

'_chemical_melting_point' value '400K' was changed to '400' - the
value should be numeric and without a unit designator.

Automatic conversion script
Id: cif_fix_values 2281 2013-09-26 08:29:07Z andrius 

 Adding full bibliography for 7217770--7217776.cif.
;
_cod_original_cell_volume 1227.93(16)
_cod_database_code 7217776

loop_
_symmetry_equiv_pos_as_xyz
'x, y, z'
'-y, x, z'
'-x, -y, z'
'y, -x, z'
'-x, y, z+1/2'
'y, x, z+1/2'
'x, -y, z+1/2'
'-y, -x, z+1/2'
'-x, -y, -z'
'y, -x, -z'
'x, y, -z'
'-y, x, -z'
'x, -y, -z-1/2'
'-y, -x, -z-1/2'
'-x, y, -z-1/2'
'y, x, -z-1/2'

loop_
_atom_site_label
_atom_site_type_symbol
_atom_site_fract_x
_atom_site_fract_y
_atom_site_fract_z
_atom_site_U_iso_or_equiv
_atom_site_adp_type
_atom_site_occupancy
_atom_site_symmetry_multiplicity
_atom_site_calc_flag
_atom_site_refinement_flags
Cl1 Cl 1.0000 1.0000 0.7500 0.223(6) Uani 0.46 8 d SP
N1 N 0.56026(12) 0.62685(13) 0.5000 0.0220(5) Uani 1 2 d S
N2 N 0.72937(13) 0.58132(14) 0.5000 0.0229(5) Uani 1 2 d S
C3 C 0.67487(16) 0.75001(15) 0.5000 0.0233(5) Uani 1 2 d S
C4 C 0.58414(17) 0.79296(16) 0.5000 0.0236(5) Uani 1 2 d S
C5 C 0.65738(16) 0.64524(16) 0.5000 0.0221(5) Uani 1 2 d S
C6 C 0.51405(16) 0.71285(15) 0.5000 0.0216(5) Uani 1 2 d S
C7 C 0.6568(2) 0.94769(18) 0.5000 0.0377(7) Uani 1 2 d S
H1 H 0.6516 1.0160 0.5000 0.045 Uiso 1 2 calc SR
C8 C 0.57312(19) 0.89180(17) 0.5000 0.0313(6) Uani 1 2 d S
H2 H 0.5110 0.9207 0.5000 0.038 Uiso 1 2 calc SR
C9 C 0.7474(2) 0.90529(19) 0.5000 0.0370(7) Uani 1 2 d S
H3 H 0.8031 0.9451 0.5000 0.044 Uiso 1 2 calc SR
C10 C 0.75826(18) 0.80504(17) 0.5000 0.0300(6) Uani 1 2 d S
H4 H 0.8203 0.7759 0.5000 0.036 Uiso 1 2 calc SR
Li11 Li 0.5000 0.5000 0.5000 0.0292(17) Uani 1 8 d S

loop_
_atom_site_aniso_label
_atom_site_aniso_U_11
_atom_site_aniso_U_22
_atom_site_aniso_U_33
_atom_site_aniso_U_23
_atom_site_aniso_U_13
_atom_site_aniso_U_12
Cl1 0.0575(17) 0.0575(17) 0.553(19) 0.000 0.000 0.000
N1 0.0191(9) 0.0219(9) 0.0249(10) 0.000 0.000 0.0004(7)
N2 0.0194(9) 0.0229(10) 0.0263(10) 0.000 0.000 -0.0001(7)
C3 0.0253(11) 0.0221(11) 0.0225(10) 0.000 0.000 -0.0027(9)
C4 0.0263(11) 0.0210(11) 0.0237(11) 0.000 0.000 -0.0036(9)
C5 0.0228(11) 0.0215(11) 0.0220(11) 0.000 0.000 -0.0017(8)
C6 0.0238(11) 0.0181(10) 0.0229(11) 0.000 0.000 -0.0004(8)
C7 0.0410(15) 0.0208(12) 0.0514(17) 0.000 0.000 -0.0066(10)
C8 0.0320(13) 0.0210(11) 0.0409(14) 0.000 0.000 -0.0015(9)
C9 0.0341(14) 0.0276(13) 0.0493(17) 0.000 0.000 -0.0122(11)
C10 0.0271(12) 0.0289(13) 0.0340(13) 0.000 0.000 -0.0050(9)
Li11 0.020(2) 0.020(2) 0.048(5) 0.000 0.000 0.000

loop_
_atom_type_symbol
_atom_type_description
_atom_type_scat_dispersion_real
_atom_type_scat_dispersion_imag
_atom_type_scat_source
C C 0.0033 0.0016 'International Tables Vol C Tables 4.2.6.8 and 6.1.1.4'
H H 0.0000 0.0000 'International Tables Vol C Tables 4.2.6.8 and 6.1.1.4'
Li Li -0.0003 0.0001 'International Tables Vol C Tables 4.2.6.8 and 6.1.1.4'
N N 0.0061 0.0033 'International Tables Vol C Tables 4.2.6.8 and 6.1.1.4'
Cl Cl 0.1484 0.1585 'International Tables Vol C Tables 4.2.6.8 and 6.1.1.4'

loop_
_geom_angle_atom_site_label_1
_geom_angle_atom_site_label_2
_geom_angle_atom_site_label_3
_geom_angle
_geom_angle_site_symmetry_1
_geom_angle_site_symmetry_3
C6 N1 C5 107.53(18) . .
C6 N1 Li11 126.34(15) . .
C5 N1 Li11 126.13(15) . .
C5 N2 C6 121.78(18) . 10_566
C10 C3 C4 121.2(2) . .
C10 C3 C5 132.9(2) . .
C4 C3 C5 105.86(19) . .
C8 C4 C3 121.7(2) . .
C8 C4 C6 132.5(2) . .
C3 C4 C6 105.85(18) . .
N2 C5 N1 127.7(2) . .
N2 C5 C3 122.13(19) . .
N1 C5 C3 110.2(2) . .
N2 C6 N1 128.1(2) 2_655 .
N2 C6 C4 121.36(19) 2_655 .
N1 C6 C4 110.56(18) . .
C9 C7 C8 121.2(2) . .
C9 C7 H1 119.4 . .
C8 C7 H1 119.4 . .
C4 C8 C7 117.4(2) . .
C4 C8 H2 121.3 . .
C7 C8 H2 121.3 . .
C7 C9 C10 121.3(2) . .
C7 C9 H3 119.4 . .
C10 C9 H3 119.4 . .
C3 C10 C9 117.2(2) . .
C3 C10 H4 121.4 . .
C9 C10 H4 121.4 . .
N1 Li11 N1 180.000(1) . 9_666
N1 Li11 N1 90.0 . 10_566
N1 Li11 N1 90.0 9_666 10_566
N1 Li11 N1 90.0 . 2_655
N1 Li11 N1 90.0 9_666 2_655
N1 Li11 N1 180.0 10_566 2_655
N1 Li11 Li11 90.0 . 5_655
N1 Li11 Li11 90.0 9_666 5_655
N1 Li11 Li11 90.0 10_566 5_655
N1 Li11 Li11 90.0 2_655 5_655
N1 Li11 Li11 90.0 . 5_654
N1 Li11 Li11 90.0 9_666 5_654
N1 Li11 Li11 90.0 10_566 5_654
N1 Li11 Li11 90.0 2_655 5_654
Li11 Li11 Li11 180.0 5_655 5_654

loop_
_geom_bond_atom_site_label_1
_geom_bond_atom_site_label_2
_geom_bond_distance
_geom_bond_site_symmetry_2
N1 C6 1.353(3) .
N1 C5 1.370(3) .
N1 Li11 1.9464(18) .
N2 C5 1.334(3) .
N2 C6 1.342(3) 10_566
C3 C10 1.385(3) .
C3 C4 1.391(3) .
C3 C5 1.472(3) .
C4 C8 1.378(3) .
C4 C6 1.475(3) .
C6 N2 1.342(3) 2_655
C7 C9 1.386(4) .
C7 C8 1.395(4) .
C7 H1 0.9500 .
C8 H2 0.9500 .
C9 C10 1.398(3) .
C9 H3 0.9500 .
C10 H4 0.9500 .
Li11 N1 1.9464(18) 9_666
Li11 N1 1.9464(18) 10_566
Li11 N1 1.9464(18) 2_655
Li11 Li11 3.1958(3) 5_655
Li11 Li11 3.1958(3) 5_654

loop_
_geom_torsion_atom_site_label_1
_geom_torsion_atom_site_label_2
_geom_torsion_atom_site_label_3
_geom_torsion_atom_site_label_4
_geom_torsion
_geom_torsion_site_symmetry_1
_geom_torsion_site_symmetry_4
C10 C3 C4 C8 0.0 . .
C5 C3 C4 C8 180.0 . .
C10 C3 C4 C6 180.0 . .
C5 C3 C4 C6 0.0 . .
C6 N2 C5 N1 0.0 10_566 .
C6 N2 C5 C3 180.0 10_566 .
C6 N1 C5 N2 180.0 . .
Li11 N1 C5 N2 0.0 . .
C6 N1 C5 C3 0.0 . .
Li11 N1 C5 C3 180.0 . .
C10 C3 C5 N2 0.0 . .
C4 C3 C5 N2 180.0 . .
C10 C3 C5 N1 180.0 . .
C4 C3 C5 N1 0.0 . .
C5 N1 C6 N2 180.0 . 2_655
Li11 N1 C6 N2 0.0 . 2_655
C5 N1 C6 C4 0.0 . .
Li11 N1 C6 C4 180.0 . .
C8 C4 C6 N2 0.0 . 2_655
C3 C4 C6 N2 180.0 . 2_655
C8 C4 C6 N1 180.0 . .
C3 C4 C6 N1 0.0 . .
C3 C4 C8 C7 0.0 . .
C6 C4 C8 C7 180.0 . .
C9 C7 C8 C4 0.0 . .
C8 C7 C9 C10 0.0 . .
C4 C3 C10 C9 0.0 . .
C5 C3 C10 C9 180.0 . .
C7 C9 C10 C3 0.0 . .
C6 N1 Li11 N1 0.0 . 9_666
C5 N1 Li11 N1 180.0 . 9_666
C6 N1 Li11 N1 180.0 . 10_566
C5 N1 Li11 N1 0.0 . 10_566
C6 N1 Li11 N1 0.0 . 2_655
C5 N1 Li11 N1 180.0 . 2_655
C6 N1 Li11 Li11 -90.0 . 5_655
C5 N1 Li11 Li11 90.0 . 5_655
C6 N1 Li11 Li11 90.0 . 5_654
C5 N1 Li11 Li11 -90.0 . 5_654
